data_2002023
loop_
_publ_author_name
'Kawata, T.'
'Okuda, M.'
'Ohba, S.'
'Umehara, M.'
'Honnami, H.'
'Hishida, S.'

_publ_section_title
;Tricyclo[9.3.0.0^3,7^]tetradec-3-ene-5,10-dione (I),
 tetracyclo[9.3.0.0^1,5^.0^5,9^]tetradecane-2,7-dione (II) and
 <i>cis</i>-<i>cisoid</i>-<i>cis</i>-2,9-epoxy-9-methyltricyclo[9.3.0.0^4,8^]tetradecan-2-ol
 (III)
;
_journal_issue 2
_journal_name_full 'Acta Crystallographica Section C'
_journal_page_first 410
_journal_page_last 413
_journal_paper_doi 10.1107/S0108270192009491
_journal_volume 49
_journal_year 1993
_chemical_formula_sum 'C15 H24 O2'
_chemical_formula_weight 236.4
_space_group_IT_number 14
_space_group_name_Hall '-P 2yn'
_space_group_name_H-M_alt 'P 1 21/n 1'
_symmetry_cell_setting monoclinic
_symmetry_space_group_name_Hall '-P 2yn'
_symmetry_space_group_name_H-M 'P 1 21/n 1'
_atom_type_scat_source IntTabIV
_cell_angle_alpha 90.0
_cell_angle_beta 98.300(10)
_cell_angle_gamma 90.0
_cell_formula_units_Z 4
_cell_length_a 12.109(2)
_cell_length_b 10.649(2)
_cell_length_c 10.4070(10)
_cell_measurement_reflns_used 24
_cell_measurement_temperature 298(2)
_cell_measurement_theta_max 15
_cell_measurement_theta_min 10
_cell_volume 1327.9(4)
_diffrn_measurement_device 'Rigaku AFC-5 four-circle'
_diffrn_measurement_method \q-2\q
_diffrn_radiation_type MoK\a
_diffrn_radiation_wavelength 0.71073
_diffrn_reflns_av_R_equivalents 0.019
_diffrn_reflns_limit_h_max 15
_diffrn_reflns_limit_h_min 0
_diffrn_reflns_limit_k_max 0
_diffrn_reflns_limit_k_min -13
_diffrn_reflns_limit_l_max 13
_diffrn_reflns_limit_l_min -13
_diffrn_reflns_number 3211
_diffrn_reflns_theta_max 27.5
_diffrn_standards_decay_% 0.990-1.006
_diffrn_standards_interval_count 100
_diffrn_standards_number 5
_exptl_absorpt_coefficient_mu 0.071
_exptl_absorpt_correction_T_max 0.981
_exptl_absorpt_correction_T_min 0.973
_exptl_absorpt_correction_type integration
_exptl_crystal_colour Colourless
_exptl_crystal_density_diffrn 1.182
_exptl_crystal_description Prism
_exptl_crystal_size_max 0.40
_exptl_crystal_size_mid 0.40
_exptl_crystal_size_min 0.30
_refine_diff_density_max 0.18
_refine_diff_density_min -0.22
_refine_ls_goodness_of_fit_obs 1.87
_refine_ls_hydrogen_treatment refall
_refine_ls_number_parameters 251
_refine_ls_number_reflns 1319
_refine_ls_R_factor_obs 0.048
_refine_ls_shift/esd_max 0.113
_refine_ls_structure_factor_coef F
_refine_ls_weighting_details 'w = [\s^2^|F~o~|+(0.015|F~o~|^2^)]^-1^'
_refine_ls_weighting_scheme calc
_refine_ls_wR_factor_obs 0.050
_reflns_number_observed 1319
_reflns_number_total 3138
_reflns_observed_criterion |F~o~|>3\s|F~o~|
_cod_data_source_file as1019.cif
_cod_data_source_block as1019_structure_3_of_3
_cod_depositor_comments
;
The following automatic conversions were performed:

'_refine_ls_weighting_scheme' value
'[\s^2^|F~o~|+(0.015|F~o~|^2^)]^-1^' was changed to 'calc'. New tag
'_refine_ls_weighting_details' was created. The value of the new tag
was set to 'w = [\s^2^|F~o~|+(0.015|F~o~|^2^)]^-1^'.

Automatic conversion script
Id: cif_fix_values 3143 2015-03-26 13:38:13Z robertas 
;
_cod_database_code 2002023

loop_
_space_group_symop_id
_space_group_symop_operation_xyz
1 x,y,z
2 -x+1/2,y+1/2,-z+1/2
3 -x,-y,-z
4 x+1/2,-y+1/2,z+1/2

loop_
_atom_site_label
_atom_site_fract_x
_atom_site_fract_y
_atom_site_fract_z
_atom_site_U_iso_or_equiv
O1 .44710(10) .1217(2) -.1089(2) .059
O2 .61760(10) .11280(10) .0139(2) .043
C1 .5569(2) .3026(3) -.1053(2) .045
C2 .5232(2) .1940(2) -.0250(2) .043
C3 .4735(2) .2286(3) .0960(3) .052
C4 .5559(2) .2901(3) .2038(3) .050
C5 .5154(3) .2818(3) .3364(3) .075
C6 .5622(4) .1648(5) .3973(4) .136
C7 .6495(3) .1151(3) .3210(3) .070
C8 .6681(2) .2189(3) .2239(3) .049
C9 .7083(2) .1752(2) .0977(2) .042
C10 .7508(2) .2830(3) .0207(3) .051
C11 .6613(2) .3752(3) -.0415(2) .049
C12 .6994(3) .4461(3) -.1552(3) .071
C13 .6618(3) .3679(4) -.2759(3) .094
C14 .5882(3) .2634(3) -.2376(3) .063
C15 .7984(2) .0755(3) .1223(3) .063
H01 .422(2) .052(3) -.063(2) .094
H1 .489(2) .364(2) -.122(2) .048
H31 .408(2) .286(2) .067(2) .060
H32 .446(2) .151(2) .132(2) .056
H4 .570(2) .385(2) .181(2) .053
H51 .543(2) .356(3) .395(3) .101
H52 .437(2) .296(3) .327(2) .085
H61 .498(2) .102(3) .402(3) .124
H62 .593(2) .172(3) .496(3) .108
H71 .716(2) .091(2) .369(2) .072
H72 .619(2) .034(2) .270(2) .077
H8 .724(2) .277(2) .267(2) .048
H101 .813(2) .328(2) .075(2) .063
H102 .787(2) .241(2) -.052(2) .051
H11 .643(2) .439(2) .027(2) .047
H121 .663(2) .534(3) -.169(2) .094
H122 .776(2) .467(2) -.148(2) .073
H131 .726(3) .337(3) -.317(3) .124
H132 .624(2) .416(3) -.353(2) .104
H141 .628(2) .181(2) -.234(2) .067
H142 .520(2) .247(2) -.301(2) .062
H151 .861(2) .106(2) .184(2) .070
H152 .825(2) .048(2) .037(2) .075
H153 .774(2) -.004(2) .169(2) .075

loop_
_geom_angle_atom_site_label_1
_geom_angle_atom_site_label_2
_geom_angle_atom_site_label_3
_geom_angle
_geom_angle_publ_flag
C2 O2 C9 113.1(2) yes
C2 C1 C11 114.4(2) yes
C2 C1 C14 114.0(2) yes
C11 C1 C14 103.1(2) yes
O1 C2 O2 105.6(2) yes
O1 C2 C1 106.3(2) yes
O1 C2 C3 110.2(2) yes
O2 C2 C1 110.2(2) yes
O2 C2 C3 107.8(2) yes
C1 C2 C3 116.2(2) yes
C2 C3 C4 114.6(2) yes
C3 C4 C5 112.0(2) yes
C3 C4 C8 110.8(2) yes
C5 C5 C8 103.9(2) yes
C4 C5 C6 106.4(3) yes
C5 C6 C7 109.0(3) yes
C6 C7 C8 106.0(3) yes
C4 C8 C7 103.5(2) yes
C4 C8 C9 114.5(2) yes
C7 C8 C9 116.1(2) yes
O2 C9 C8 110.1(2) yes
O2 C9 C10 108.0(2) yes
O2 C9 C15 104.1(2) yes
C8 C9 C10 113.1(2) yes
C8 C9 C15 112.1(2) yes
C10 C9 C15 109.0(2) yes
C9 C10 C11 115.5(2) yes
C1 C11 C10 110.2(2) yes
C1 C11 C12 103.5(2) yes
C10 C11 C12 111.6(2) yes
C11 C12 C13 106.3(3) yes
C12 C13 C14 107.6(3) yes
C1 C14 C13 105.5(2) yes

loop_
_geom_bond_atom_site_label_1
_geom_bond_atom_site_label_2
_geom_bond_distance
_geom_bond_publ_flag
O1 C2 1.404(3) yes
O2 C2 1.443(3) yes
O2 C9 1.460(3) yes
C1 C2 1.516(4) yes
C1 C11 1.548(3) yes
C1 C14 1.539(4) yes
C2 C3 1.517(4) yes
C3 C4 1.536(4) yes
C4 C5 1.532(4) yes
C4 C8 1.544(4) yes
C5 C6 1.474(6) yes
C6 C7 1.506(6) yes
C7 C8 1.536(4) yes
C8 C9 1.538(4) yes
C9 C10 1.531(4) yes
C9 C15 1.517(4) yes
C10 C11 1.534(4) yes
C11 C12 1.530(4) yes
C12 C13 1.521(5) yes
C13 C14 1.514(5) yes
